data_7213022
loop_
_publ_author_name
'Svenstrup, Niels'
'B\/ogevig, Anders'
'Hazell, Rita G.'
'J\/orgensen, Karl Anker'

_publ_section_title
;
 Enantioselective \a-amination of ketones mediated by chiral
 nitridomanganese(V) complexes using ammonia as the terminal nitrogen
 source
;
_journal_issue 11
_journal_name_full 'Journal of the Chemical Society, Perkin Transactions 1'
_journal_page_first 1559
_journal_paper_doi 10.1039/a900358d
_journal_year 1999
_chemical_formula_sum 'C36 H52 Mn N3 O2'
_chemical_formula_weight 613.75
_space_group_IT_number 1
_symmetry_cell_setting triclinic
_symmetry_space_group_name_Hall 'P 1'
_symmetry_space_group_name_H-M 'P 1'
_atom_sites_solution_hydrogens geom
_atom_sites_solution_primary direct
_atom_sites_solution_secondary difmap
_audit_creation_method SHELXL-97
_cell_angle_alpha 63.1440(10)
_cell_angle_beta 78.5960(10)
_cell_angle_gamma 71.5410(10)
_cell_formula_units_Z 2
_cell_length_a 9.9795(4)
_cell_length_b 13.4234(6)
_cell_length_c 14.6685(6)
_cell_measurement_reflns_used 16219
_cell_measurement_temperature 122(2)
_cell_measurement_theta_max 25.9
_cell_measurement_theta_min 1.8
_cell_volume 1659.37(12)
_computing_cell_refinement 'SAINT,  Siemens, 1995'
_computing_data_collection 'SMART, Siemens, 1995'
_computing_data_reduction 'SAINT,  Siemens, 1995'
_computing_molecular_graphics 'SHELXL-97 (Sheldrick, 1997)'
_computing_publication_material 'SHELXL-97 (Sheldrick, 1997)'
_computing_structure_refinement 'SHELXL-97 (Sheldrick, 1997)'
_computing_structure_solution 'SHELXS-97 (Sheldrick, 1990)'
_diffrn_ambient_temperature 122(2)
_diffrn_measured_fraction_theta_full 0.805
_diffrn_measured_fraction_theta_max 0.805
_diffrn_measurement_device_type 'area detector'
_diffrn_radiation_monochromator graphite
_diffrn_radiation_source 'fine-focus sealed tube'
_diffrn_radiation_type MoK\a
_diffrn_radiation_wavelength 0.71073
_diffrn_reflns_av_R_equivalents 0.0000
_diffrn_reflns_av_sigmaI/netI 0.0585
_diffrn_reflns_limit_h_max 11
_diffrn_reflns_limit_h_min -11
_diffrn_reflns_limit_k_max 15
_diffrn_reflns_limit_k_min -15
_diffrn_reflns_limit_l_max 17
_diffrn_reflns_limit_l_min -17
_diffrn_reflns_number 9514
_diffrn_reflns_theta_full 25.92
_diffrn_reflns_theta_max 25.92
_diffrn_reflns_theta_min 1.76
_diffrn_standards_decay_% 0
_exptl_absorpt_coefficient_mu 0.433
_exptl_absorpt_correction_T_max 0.98
_exptl_absorpt_correction_T_min 0.85
_exptl_absorpt_correction_type integration
_exptl_crystal_colour green
_exptl_crystal_density_diffrn 1.228
_exptl_crystal_density_meas ?
_exptl_crystal_density_method 'not measured'
_exptl_crystal_description needle
_exptl_crystal_F_000 660
_exptl_crystal_size_max 0.60
_exptl_crystal_size_mid 0.11
_exptl_crystal_size_min 0.048
_refine_diff_density_max 0.553
_refine_diff_density_min -0.446
_refine_diff_density_rms 0.073
_refine_ls_abs_structure_details 'Flack H D (1983), Acta Cryst. A39, 876-881'
_refine_ls_abs_structure_Flack -0.01(3)
_refine_ls_extinction_method none
_refine_ls_goodness_of_fit_ref 1.101
_refine_ls_hydrogen_treatment mixed
_refine_ls_matrix_type full
_refine_ls_number_parameters 757
_refine_ls_number_reflns 9514
_refine_ls_number_restraints 99
_refine_ls_restrained_S_all 1.097
_refine_ls_R_factor_all 0.0681
_refine_ls_R_factor_gt 0.0523
_refine_ls_shift/su_max 0.628
_refine_ls_shift/su_mean 0.042
_refine_ls_structure_factor_coef Fsqd
_refine_ls_weighting_details 'calc w=1/[\s^2^(Fo^2^)+(0.0449P)^2^+3.1889P] where P=(Fo^2^+2Fc^2^)/3'
_refine_ls_weighting_scheme calc
_refine_ls_wR_factor_gt 0.1191
_refine_ls_wR_factor_ref 0.1325
_reflns_number_gt 8212
_reflns_number_total 9514
_reflns_threshold_expression >2sigma(I)
_cod_data_source_file 900358dsup1.cif
_cod_data_source_block 2f
_cod_depositor_comments
;
The following automatic conversions were performed:

'_exptl_crystal_density_meas' value 'not measured' was changed to '?'
- the value is perceived as not measured.

Automatic conversion script
Id: cif_fix_values 3008 2015-01-20 13:52:24Z robertas 
;
_cod_original_sg_symbol_H-M P1
_cod_database_code 7213022

loop_
_symmetry_equiv_pos_as_xyz
'x, y, z'

loop_
_atom_site_label
_atom_site_type_symbol
_atom_site_fract_x
_atom_site_fract_y
_atom_site_fract_z
_atom_site_U_iso_or_equiv
_atom_site_adp_type
_atom_site_occupancy
_atom_site_symmetry_multiplicity
_atom_site_calc_flag
_atom_site_refinement_flags
Mn1 Mn -0.99839(7) -0.08819(6) -1.39780(6) 0.0152(3) Uani 1 1 d .
N1 N -1.1463(7) -0.0089(6) -1.3961(5) 0.0245(15) Uani 1 1 d .
O1 O -0.9104(5) -0.0875(5) -1.2936(4) 0.0163(12) Uani 1 1 d .
O2 O -0.9870(5) -0.2449(5) -1.3034(4) 0.0208(13) Uani 1 1 d .
N2 N -0.8823(6) 0.0096(5) -1.5046(5) 0.0152(14) Uani 1 1 d U
N3 N -1.0147(6) -0.1236(5) -1.5101(5) 0.0167(15) Uani 1 1 d .
Mn2 Mn -0.44631(7) -0.11973(7) -0.61804(6) 0.0143(3) Uani 1 1 d .
O3 O -0.4611(5) 0.0384(5) -0.7136(4) 0.0174(13) Uani 1 1 d .
N4 N -0.2921(6) -0.1879(5) -0.6215(5) 0.0177(14) Uani 1 1 d U
O4 O -0.5316(6) -0.1211(5) -0.7212(4) 0.0191(13) Uani 1 1 d .
N5 N -0.4615(6) -0.0751(5) -0.5050(5) 0.0134(14) Uani 1 1 d U
N6 N -0.5364(6) -0.2384(5) -0.5130(5) 0.0134(13) Uani 1 1 d .
C1 C -0.8598(7) -0.0079(7) -1.2967(6) 0.0142(17) Uani 1 1 d U
C2 C -0.8555(7) 0.0054(6) -1.2079(6) 0.0133(17) Uani 1 1 d .
C3 C -0.7752(8) 0.0757(6) -1.2144(6) 0.0170(18) Uani 1 1 d .
H3A H -0.7660 0.0788 -1.1525 0.020 Uiso 1 1 calc R
C4 C -0.7065(7) 0.1425(6) -1.3027(6) 0.0141(17) Uani 1 1 d .
C5 C -0.7280(7) 0.1406(7) -1.3909(6) 0.0155(18) Uani 1 1 d U
H5A H -0.6915 0.1905 -1.4542 0.019 Uiso 1 1 calc R
C6 C -0.8018(7) 0.0681(7) -1.3918(6) 0.0175(19) Uani 1 1 d .
C7 C -0.8121(7) 0.0666(6) -1.4894(6) 0.0126(16) Uani 1 1 d .
H7A H -0.7622 0.1121 -1.5476 0.015 Uiso 1 1 calc R
C8 C -0.8695(6) 0.0072(5) -1.6067(4) 0.0155(11) Uani 1 1 d .
H8A H -0.7844 -0.0559 -1.6093 0.019 Uiso 1 1 calc R
C9 C -0.8561(8) 0.1178(7) -1.6964(6) 0.0200(19) Uani 1 1 d .
H9A H -0.7665 0.1343 -1.6955 0.024 Uiso 1 1 calc R
H9B H -0.9357 0.1827 -1.6927 0.024 Uiso 1 1 calc R
C10 C -0.8576(6) 0.1053(5) -1.7967(4) 0.0213(12) Uani 1 1 d .
H10A H -0.8557 0.1799 -1.8562 0.026 Uiso 1 1 calc R
H10B H -0.7713 0.0466 -1.8036 0.026 Uiso 1 1 calc R
C11 C -0.9889(6) 0.0695(5) -1.7984(5) 0.0204(14) Uani 1 1 d .
H11A H -1.0751 0.1318 -1.7992 0.024 Uiso 1 1 calc R
H11B H -0.9826 0.0580 -1.8614 0.024 Uiso 1 1 calc R
C12 C -0.9992(8) -0.0408(7) -1.7058(6) 0.0179(18) Uani 1 1 d .
H12A H -0.9166 -0.1046 -1.7080 0.021 Uiso 1 1 calc R
H12B H -1.0860 -0.0611 -1.7065 0.021 Uiso 1 1 calc R
C13 C -1.0031(7) -0.0265(5) -1.6087(4) 0.0202(14) Uani 1 1 d .
H13A H -1.0863 0.0396 -1.6103 0.024 Uiso 1 1 calc R
C14 C -1.0395(8) -0.2137(7) -1.5035(6) 0.0177(18) Uani 1 1 d U
H14A H -1.0476 -0.2161 -1.5659 0.021 Uiso 1 1 calc R
C15 C -1.0565(8) -0.3140(7) -1.4091(6) 0.0187(19) Uani 1 1 d .
C16 C -1.1049(8) -0.3967(7) -1.4165(6) 0.0155(17) Uani 1 1 d .
H16A H -1.1253 -0.3863 -1.4813 0.019 Uiso 1 1 calc R
C17 C -1.1235(8) -0.4947(7) -1.3290(6) 0.0177(18) Uani 1 1 d U
C18 C -1.0872(8) -0.5079(7) -1.2358(6) 0.0191(19) Uani 1 1 d U
H18A H -1.0968 -0.5760 -1.1767 0.023 Uiso 1 1 calc R
C19 C -1.0381(8) -0.4286(7) -1.2234(6) 0.0167(18) Uani 1 1 d .
C20 C -1.0279(8) -0.3236(7) -1.3128(7) 0.0163(18) Uani 1 1 d .
C21 C -0.9438(8) -0.0528(7) -1.1123(6) 0.0198(18) Uani 1 1 d .
C22 C -0.8927(8) -0.1841(6) -1.0691(6) 0.0187(18) Uani 1 1 d .
H22A H -0.9518 -0.2180 -1.0075 0.028 Uiso 1 1 calc R
H22B H -0.7941 -0.2088 -1.0516 0.028 Uiso 1 1 calc R
H22C H -0.8992 -0.2098 -1.1205 0.028 Uiso 1 1 calc R
C23 C -1.1010(8) -0.0150(7) -1.1399(7) 0.025(2) Uani 1 1 d .
H23A H -1.1590 -0.0519 -1.0787 0.038 Uiso 1 1 calc R
H23B H -1.1061 -0.0387 -1.1930 0.038 Uiso 1 1 calc R
H23C H -1.1363 0.0692 -1.1653 0.038 Uiso 1 1 calc R
C24 C -0.9456(9) -0.0133(8) -1.0279(6) 0.028(2) Uani 1 1 d .
H24A H -1.0031 -0.0527 -0.9676 0.043 Uiso 1 1 calc R
H24B H -0.9863 0.0705 -1.0535 0.043 Uiso 1 1 calc R
H24C H -0.8487 -0.0327 -1.0091 0.043 Uiso 1 1 calc R
C25 C -0.6131(8) 0.2114(7) -1.2969(6) 0.0215(19) Uani 1 1 d .
C26 C -0.6753(9) 0.2620(9) -1.2199(7) 0.033(2) Uani 1 1 d .
H26A H -0.6892 0.2000 -1.1528 0.050 Uiso 1 1 calc R
H26B H -0.7666 0.3179 -1.2416 0.050 Uiso 1 1 calc R
H26C H -0.6106 0.3010 -1.2152 0.050 Uiso 1 1 calc R
C27 C -0.4677(8) 0.1290(7) -1.2644(8) 0.029(2) Uani 1 1 d .
H27A H -0.4257 0.0961 -1.3143 0.043 Uiso 1 1 calc R
H27B H -0.4781 0.0666 -1.1968 0.043 Uiso 1 1 calc R
H27C H -0.4062 0.1715 -1.2614 0.043 Uiso 1 1 calc R
C28 C -0.5919(9) 0.3088(7) -1.4006(7) 0.030(2) Uani 1 1 d U
H28A H -0.5509 0.2768 -1.4512 0.044 Uiso 1 1 calc R
H28B H -0.5278 0.3479 -1.3952 0.044 Uiso 1 1 calc R
H28C H -0.6834 0.3645 -1.4221 0.044 Uiso 1 1 calc R
C29 C -1.1760(8) -0.5869(7) -1.3360(6) 0.0181(18) Uani 1 1 d .
C30 C -1.2731(9) -0.5343(8) -1.4261(8) 0.031(2) Uani 1 1 d .
H30A H -1.3040 -0.5957 -1.4280 0.046 Uiso 1 1 calc R
H30B H -1.2204 -0.4980 -1.4907 0.046 Uiso 1 1 calc R
H30C H -1.3560 -0.4761 -1.4163 0.046 Uiso 1 1 calc R
C31 C -1.2591(10) -0.6489(9) -1.2369(8) 0.041(3) Uani 1 1 d .
H31A H -1.2907 -0.7071 -1.2440 0.061 Uiso 1 1 calc R
H31B H -1.3417 -0.5925 -1.2241 0.061 Uiso 1 1 calc R
H31C H -1.1980 -0.6869 -1.1794 0.061 Uiso 1 1 calc R
C32 C -1.0470(8) -0.6769(7) -1.3545(8) 0.033(2) Uani 1 1 d .
H32A H -1.0789 -0.7363 -1.3591 0.049 Uiso 1 1 calc R
H32B H -0.9852 -0.7130 -1.2976 0.049 Uiso 1 1 calc R
H32C H -0.9945 -0.6388 -1.4186 0.049 Uiso 1 1 calc R
C33 C -1.0030(8) -0.4498(7) -1.1196(7) 0.023(2) Uani 1 1 d .
C34 C -1.0101(10) -0.5721(7) -1.0348(7) 0.030(2) Uani 1 1 d .
H34A H -0.9863 -0.5805 -0.9695 0.045 Uiso 1 1 calc R
H34B H -0.9424 -0.6316 -1.0540 0.045 Uiso 1 1 calc R
H34C H -1.1059 -0.5809 -1.0277 0.045 Uiso 1 1 calc R
C35 C -0.8499(7) -0.4414(7) -1.1239(7) 0.0221(18) Uani 1 1 d .
H35A H -0.8288 -0.4554 -1.0560 0.033 Uiso 1 1 calc R
H35B H -0.8416 -0.3640 -1.1732 0.033 Uiso 1 1 calc R
H35C H -0.7826 -0.4994 -1.1452 0.033 Uiso 1 1 calc R
C36 C -1.1070(8) -0.3594(8) -1.0852(7) 0.027(2) Uani 1 1 d .
H36A H -1.0840 -0.3735 -1.0178 0.040 Uiso 1 1 calc R
H36B H -1.2037 -0.3651 -1.0811 0.040 Uiso 1 1 calc R
H36C H -1.0997 -0.2819 -1.1348 0.040 Uiso 1 1 calc R
C41 C -0.4188(8) 0.1158(7) -0.7033(6) 0.0173(19) Uani 1 1 d U
C42 C -0.4022(8) 0.2194(7) -0.7915(7) 0.020(2) Uani 1 1 d .
C43 C -0.3516(7) 0.2945(7) -0.7772(6) 0.0172(18) Uani 1 1 d U
H43A H -0.3392 0.3619 -0.8361 0.021 Uiso 1 1 calc R
C44 C -0.3160(8) 0.2814(7) -0.6831(7) 0.0187(19) Uani 1 1 d .
C45 C -0.3410(8) 0.1871(7) -0.6020(7) 0.0201(19) Uani 1 1 d U
H45A H -0.3248 0.1764 -0.5362 0.024 Uiso 1 1 calc R
C46 C -0.3904(8) 0.1014(6) -0.6087(6) 0.0146(17) Uani 1 1 d .
C47 C -0.4230(7) 0.0134(7) -0.5149(6) 0.0176(18) Uani 1 1 d .
H47A H -0.4163 0.0193 -0.4539 0.021 Uiso 1 1 calc R
C48 C -0.5152(7) -0.1544(5) -0.4041(4) 0.0183(13) Uani 1 1 d .
H48A H -0.6193 -0.1197 -0.3976 0.022 Uiso 1 1 calc R
C49 C -0.4536(10) -0.1697(8) -0.3097(7) 0.026(2) Uani 1 1 d .
H49A H -0.4730 -0.0940 -0.3070 0.031 Uiso 1 1 calc R
H49B H -0.3499 -0.2028 -0.3124 0.031 Uiso 1 1 calc R
C50 C -0.5237(7) -0.2515(5) -0.2148(5) 0.0229(14) Uani 1 1 d .
H50A H -0.4777 -0.2691 -0.1534 0.027 Uiso 1 1 calc R
H50B H -0.6245 -0.2116 -0.2072 0.027 Uiso 1 1 calc R
C51 C -0.5149(7) -0.3636(5) -0.2193(4) 0.0226(13) Uani 1 1 d .
H51A H -0.4146 -0.4084 -0.2184 0.027 Uiso 1 1 calc R
H51B H -0.5670 -0.4101 -0.1581 0.027 Uiso 1 1 calc R
C52 C -0.5762(8) -0.3422(7) -0.3141(6) 0.0199(19) Uani 1 1 d .
H52A H -0.6784 -0.3027 -0.3130 0.024 Uiso 1 1 calc R
H52B H -0.5656 -0.4167 -0.3168 0.024 Uiso 1 1 calc R
C53 C -0.4983(6) -0.2663(5) -0.4091(4) 0.0170(11) Uani 1 1 d .
H53A H -0.3952 -0.3072 -0.4046 0.020 Uiso 1 1 calc R
C54 C -0.6151(8) -0.2892(6) -0.5280(7) 0.0180(18) Uani 1 1 d .
H54A H -0.6588 -0.3395 -0.4691 0.022 Uiso 1 1 calc R
C55 C -0.6414(7) -0.2767(6) -0.6228(6) 0.0148(18) Uani 1 1 d .
C56 C -0.7225(8) -0.3469(7) -0.6240(6) 0.0169(18) Uani 1 1 d U
H56A H -0.7645 -0.3935 -0.5616 0.020 Uiso 1 1 calc R
C57 C -0.7405(7) -0.3479(7) -0.7145(7) 0.021(2) Uani 1 1 d .
C58 C -0.6687(7) -0.2807(6) -0.8071(6) 0.0165(18) Uani 1 1 d .
H58A H -0.6764 -0.2835 -0.8693 0.020 Uiso 1 1 calc R
C59 C -0.5897(8) -0.2130(7) -0.8081(6) 0.0195(19) Uani 1 1 d U
C60 C -0.5852(8) -0.2026(7) -0.7151(6) 0.0160(18) Uani 1 1 d U
C61 C -0.4359(8) 0.2411(7) -0.8985(6) 0.0194(18) Uani 1 1 d .
C62 C -0.3310(8) 0.1495(8) -0.9331(7) 0.026(2) Uani 1 1 d .
H62A H -0.2339 0.1522 -0.9337 0.039 Uiso 1 1 calc R
H62B H -0.3508 0.1660 -1.0021 0.039 Uiso 1 1 calc R
H62C H -0.3421 0.0724 -0.8855 0.039 Uiso 1 1 calc R
C63 C -0.4217(9) 0.3594(8) -0.9781(7) 0.031(2) Uani 1 1 d .
H63A H -0.3246 0.3641 -0.9820 0.047 Uiso 1 1 calc R
H63B H -0.4877 0.4193 -0.9587 0.047 Uiso 1 1 calc R
H63C H -0.4436 0.3710 -1.0450 0.047 Uiso 1 1 calc R
C64 C -0.5878(8) 0.2397(7) -0.8968(7) 0.0248(19) Uani 1 1 d .
H64A H -0.6019 0.1645 -0.8462 0.037 Uiso 1 1 calc R
H64B H -0.6075 0.2526 -0.9647 0.037 Uiso 1 1 calc R
H64C H -0.6521 0.3010 -0.8783 0.037 Uiso 1 1 calc R
C65 C -0.2592(8) 0.3719(7) -0.6768(6) 0.0207(19) Uani 1 1 d .
C66 C -0.1706(8) 0.3148(8) -0.5846(7) 0.0263(19) Uani 1 1 d .
H66A H -0.0909 0.2529 -0.5916 0.039 Uiso 1 1 calc R
H66B H -0.2292 0.2823 -0.5221 0.039 Uiso 1 1 calc R
H66C H -0.1344 0.3725 -0.5804 0.039 Uiso 1 1 calc R
C67 C -0.1646(8) 0.4243(7) -0.7727(7) 0.0255(19) Uani 1 1 d .
H67A H -0.2194 0.4616 -0.8335 0.038 Uiso 1 1 calc R
H67B H -0.0836 0.3629 -0.7793 0.038 Uiso 1 1 calc R
H67C H -0.1306 0.4818 -0.7666 0.038 Uiso 1 1 calc R
C68 C -0.3837(8) 0.4694(7) -0.6669(7) 0.030(2) Uani 1 1 d .
H68A H -0.4404 0.5056 -0.7266 0.045 Uiso 1 1 calc R
H68B H -0.3475 0.5273 -0.6634 0.045 Uiso 1 1 calc R
H68C H -0.4427 0.4375 -0.6045 0.045 Uiso 1 1 calc R
C69 C -0.8334(8) -0.4158(7) -0.7215(6) 0.0199(18) Uani 1 1 d .
C70 C -0.7694(9) -0.4684(8) -0.8003(8) 0.031(2) Uani 1 1 d .
H70A H -0.8321 -0.5107 -0.8023 0.046 Uiso 1 1 calc R
H70B H -0.6762 -0.5216 -0.7801 0.046 Uiso 1 1 calc R
H70C H -0.7596 -0.4063 -0.8682 0.046 Uiso 1 1 calc R
C71 C -0.9791(9) -0.3303(9) -0.7553(8) 0.037(2) Uani 1 1 d .
H71A H -1.0412 -0.3709 -0.7607 0.056 Uiso 1 1 calc R
H71B H -0.9667 -0.2672 -0.8220 0.056 Uiso 1 1 calc R
H71C H -1.0216 -0.2986 -0.7046 0.056 Uiso 1 1 calc R
C72 C -0.8506(11) -0.5169(9) -0.6173(7) 0.047(3) Uani 1 1 d .
H72A H -0.9102 -0.5589 -0.6236 0.071 Uiso 1 1 calc R
H72B H -0.8951 -0.4866 -0.5660 0.071 Uiso 1 1 calc R
H72C H -0.7573 -0.5695 -0.5962 0.071 Uiso 1 1 calc R
C73 C -0.4942(7) -0.1572(7) -0.9057(6) 0.0180(18) Uani 1 1 d U
C74 C -0.3417(8) -0.2004(8) -0.8748(7) 0.029(2) Uani 1 1 d .
H74A H -0.3364 -0.1787 -0.8204 0.043 Uiso 1 1 calc R
H74B H -0.2800 -0.1655 -0.9342 0.043 Uiso 1 1 calc R
H74C H -0.3108 -0.2847 -0.8498 0.043 Uiso 1 1 calc R
C75 C -0.5434(9) -0.0242(8) -0.9494(7) 0.030(2) Uani 1 1 d .
H75A H -0.5409 0.0009 -0.8967 0.045 Uiso 1 1 calc R
H75B H -0.6402 0.0021 -0.9707 0.045 Uiso 1 1 calc R
H75C H -0.4803 0.0089 -1.0086 0.045 Uiso 1 1 calc R
C76 C -0.5000(8) -0.1916(7) -0.9901(7) 0.0231(19) Uani 1 1 d .
H76A H -0.5973 -0.1642 -1.0108 0.035 Uiso 1 1 calc R
H76B H -0.4689 -0.2760 -0.9648 0.035 Uiso 1 1 calc R
H76C H -0.4376 -0.1568 -1.0491 0.035 Uiso 1 1 calc R

loop_
_atom_site_aniso_label
_atom_site_aniso_U_11
_atom_site_aniso_U_22
_atom_site_aniso_U_33
_atom_site_aniso_U_23
_atom_site_aniso_U_13
_atom_site_aniso_U_12
Mn1 0.0114(6) 0.0180(6) 0.0167(6) -0.0074(5) 0.0000(4) -0.0048(5)
N1 0.014(3) 0.034(4) 0.026(4) -0.017(3) -0.001(2) -0.001(3)
O1 0.013(3) 0.020(3) 0.019(3) -0.006(3) -0.002(2) -0.011(2)
O2 0.025(3) 0.022(3) 0.022(3) -0.010(3) 0.002(2) -0.014(2)
N2 0.014(3) 0.021(3) 0.015(3) -0.012(2) -0.0026(19) -0.001(2)
N3 0.013(3) 0.018(3) 0.017(3) -0.004(2) 0.000(2) -0.006(2)
Mn2 0.0105(5) 0.0169(6) 0.0153(6) -0.0071(5) 0.0005(4) -0.0036(4)
O3 0.016(3) 0.020(3) 0.015(3) -0.004(2) -0.004(2) -0.005(2)
N4 0.009(3) 0.020(3) 0.018(3) -0.006(2) 0.003(2) -0.002(2)
O4 0.020(3) 0.019(3) 0.017(3) -0.008(3) 0.000(2) -0.003(2)
N5 0.012(3) 0.016(3) 0.014(3) -0.008(2) -0.002(2) -0.002(2)
N6 0.016(3) 0.010(3) 0.012(3) -0.004(2) 0.006(2) -0.005(2)
C1 0.003(3) 0.016(3) 0.018(3) -0.005(3) -0.002(2) 0.003(2)
C2 0.013(3) 0.008(3) 0.017(4) -0.004(3) -0.004(3) 0.000(3)
C3 0.017(4) 0.016(4) 0.013(4) -0.008(3) -0.003(3) 0.005(3)
C4 0.014(4) 0.012(4) 0.012(4) -0.002(3) 0.003(3) -0.007(3)
C5 0.005(3) 0.016(3) 0.020(4) -0.003(3) 0.002(3) -0.003(3)
C6 0.007(4) 0.019(4) 0.021(5) -0.009(4) 0.003(3) 0.004(3)
C7 0.008(3) 0.013(3) 0.015(4) -0.006(3) -0.001(2) 0.000(3)
C8 0.010(3) 0.017(3) 0.019(3) -0.008(2) 0.000(2) -0.004(2)
C9 0.015(4) 0.026(4) 0.023(4) -0.012(3) -0.005(3) -0.006(3)
C10 0.019(3) 0.022(3) 0.018(3) -0.002(2) -0.002(2) -0.008(3)
C11 0.013(3) 0.031(3) 0.017(3) -0.008(3) -0.003(3) -0.007(3)
C12 0.007(4) 0.027(4) 0.020(4) -0.010(4) -0.002(3) -0.004(3)
C13 0.012(3) 0.026(3) 0.026(3) -0.013(3) 0.000(3) -0.008(3)
C14 0.012(3) 0.022(3) 0.018(3) -0.006(3) -0.004(2) -0.004(3)
C15 0.007(4) 0.031(5) 0.020(5) -0.015(4) 0.004(3) -0.005(3)
C16 0.014(3) 0.024(4) 0.016(4) -0.016(3) -0.002(3) -0.002(3)
C17 0.011(3) 0.019(3) 0.021(4) -0.009(3) 0.003(3) -0.003(3)
C18 0.016(3) 0.018(3) 0.020(3) -0.008(3) 0.001(2) -0.001(3)
C19 0.009(4) 0.021(4) 0.021(5) -0.010(4) -0.002(3) -0.002(3)
C20 0.007(3) 0.023(4) 0.025(4) -0.017(3) -0.002(3) -0.002(3)
C21 0.016(4) 0.028(4) 0.022(4) -0.013(3) -0.003(3) -0.010(3)
C22 0.026(4) 0.017(4) 0.016(4) -0.004(3) -0.006(3) -0.011(3)
C23 0.013(4) 0.031(5) 0.026(5) -0.007(4) 0.005(3) -0.010(3)
C24 0.023(4) 0.043(5) 0.013(4) -0.011(4) 0.004(3) -0.005(4)
C25 0.021(4) 0.025(4) 0.020(5) -0.006(4) -0.004(3) -0.011(3)
C26 0.034(5) 0.049(6) 0.034(6) -0.027(5) 0.004(4) -0.021(4)
C27 0.016(4) 0.030(4) 0.046(6) -0.015(4) -0.006(4) -0.013(3)
C28 0.030(2) 0.030(2) 0.030(2) -0.0122(12) -0.0030(10) -0.0092(11)
C29 0.017(4) 0.021(4) 0.021(4) -0.009(4) 0.002(3) -0.011(3)
C30 0.025(4) 0.025(4) 0.050(6) -0.020(4) -0.016(4) -0.001(3)
C31 0.047(5) 0.055(6) 0.048(6) -0.039(5) 0.021(4) -0.037(4)
C32 0.021(4) 0.021(4) 0.062(6) -0.027(5) -0.005(4) 0.001(3)
C33 0.018(4) 0.023(4) 0.025(5) -0.008(4) 0.000(3) -0.005(3)
C34 0.042(5) 0.024(4) 0.024(5) -0.006(4) 0.002(4) -0.019(4)
C35 0.014(4) 0.022(4) 0.028(5) -0.008(4) -0.006(3) -0.003(3)
C36 0.018(4) 0.034(5) 0.028(5) -0.013(4) 0.004(3) -0.010(4)
C41 0.014(3) 0.017(3) 0.018(4) -0.004(3) 0.002(3) -0.008(3)
C42 0.008(4) 0.025(5) 0.024(5) -0.010(4) 0.004(3) -0.005(3)
C43 0.010(3) 0.016(3) 0.024(3) -0.007(3) 0.003(2) -0.005(2)
C44 0.009(3) 0.023(4) 0.028(4) -0.017(3) 0.001(3) -0.001(3)
C45 0.017(3) 0.023(3) 0.018(4) -0.006(3) 0.000(3) -0.007(3)
C46 0.011(4) 0.010(4) 0.023(5) -0.008(3) -0.003(3) -0.001(3)
C47 0.013(3) 0.022(4) 0.019(4) -0.014(3) -0.002(3) 0.004(3)
C48 0.018(3) 0.027(3) 0.009(3) -0.005(2) 0.006(2) -0.012(3)
C49 0.033(5) 0.026(5) 0.023(5) -0.013(4) -0.001(4) -0.008(4)
C50 0.017(4) 0.031(3) 0.017(3) -0.007(3) 0.000(3) -0.007(3)
C51 0.021(3) 0.022(3) 0.019(3) -0.004(3) -0.002(2) -0.005(3)
C52 0.021(4) 0.015(3) 0.013(4) 0.003(3) 0.003(3) -0.007(3)
C53 0.012(3) 0.019(3) 0.017(3) -0.007(2) 0.002(2) -0.003(2)
C54 0.013(4) 0.009(3) 0.026(4) -0.006(3) 0.005(3) -0.002(3)
C55 0.014(4) 0.014(4) 0.019(5) -0.008(4) -0.004(3) -0.004(3)
C56 0.015(3) 0.016(3) 0.018(3) -0.007(3) 0.002(3) -0.004(3)
C57 0.010(4) 0.020(4) 0.035(5) -0.017(4) -0.006(3) 0.004(3)
C58 0.013(4) 0.020(4) 0.021(5) -0.010(4) -0.002(3) -0.007(3)
C59 0.013(3) 0.018(3) 0.021(4) -0.005(3) 0.000(3) 0.000(3)
C60 0.014(3) 0.014(3) 0.021(3) -0.009(3) -0.003(2) -0.001(2)
C61 0.024(4) 0.030(5) 0.011(4) -0.008(4) -0.001(3) -0.017(4)
C62 0.021(4) 0.038(5) 0.029(5) -0.023(4) 0.001(3) -0.010(4)
C63 0.034(5) 0.040(5) 0.022(5) -0.007(4) -0.009(3) -0.015(4)
C64 0.028(4) 0.030(4) 0.019(4) -0.007(4) -0.003(3) -0.015(4)
C65 0.023(4) 0.019(4) 0.022(5) -0.013(4) 0.001(3) -0.001(3)
C66 0.025(4) 0.036(5) 0.032(5) -0.024(4) 0.009(3) -0.018(4)
C67 0.025(4) 0.023(4) 0.024(4) -0.002(3) -0.003(3) -0.012(3)
C68 0.028(4) 0.026(4) 0.033(5) -0.011(4) 0.004(3) -0.007(4)
C69 0.015(4) 0.024(4) 0.025(5) -0.013(4) 0.000(3) -0.007(3)
C70 0.027(5) 0.027(5) 0.051(7) -0.026(5) 0.003(4) -0.012(4)
C71 0.020(4) 0.055(6) 0.055(7) -0.041(5) -0.005(4) -0.006(4)
C72 0.073(6) 0.055(5) 0.028(4) -0.002(3) -0.007(3) -0.057(4)
C73 0.016(3) 0.021(3) 0.014(3) -0.004(3) 0.008(3) -0.010(3)
C74 0.022(4) 0.039(5) 0.029(5) -0.017(4) 0.005(3) -0.013(4)
C75 0.029(5) 0.039(5) 0.021(5) -0.012(4) 0.002(4) -0.011(4)
C76 0.026(4) 0.021(4) 0.033(5) -0.015(4) 0.007(4) -0.019(4)

loop_
_atom_type_symbol
_atom_type_description
_atom_type_scat_dispersion_real
_atom_type_scat_dispersion_imag
_atom_type_scat_source
C C 0.0033 0.0016 'International Tables Vol C Tables 4.2.6.8 and 6.1.1.4'
H H 0.0000 0.0000 'International Tables Vol C Tables 4.2.6.8 and 6.1.1.4'
N N 0.0061 0.0033 'International Tables Vol C Tables 4.2.6.8 and 6.1.1.4'
O O 0.0106 0.0060 'International Tables Vol C Tables 4.2.6.8 and 6.1.1.4'
Mn Mn 0.3368 0.7283 'International Tables Vol C Tables 4.2.6.8 and 6.1.1.4'

loop_
_geom_angle_atom_site_label_1
_geom_angle_atom_site_label_2
_geom_angle_atom_site_label_3
_geom_angle
N1 Mn1 O2 112.5(3)
N1 Mn1 O1 103.1(3)
O2 Mn1 O1 83.1(2)
N1 Mn1 N3 98.8(3)
O2 Mn1 N3 90.3(3)
O1 Mn1 N3 158.0(2)
N1 Mn1 N2 106.4(3)
O2 Mn1 N2 141.1(2)
O1 Mn1 N2 90.3(2)
N3 Mn1 N2 81.7(3)
C1 O1 Mn1 129.0(5)
C20 O2 Mn1 128.9(5)
C7 N2 C8 120.0(6)
C7 N2 Mn1 124.8(5)
C8 N2 Mn1 115.0(4)
C14 N3 C13 121.7(7)
C14 N3 Mn1 127.5(6)
C13 N3 Mn1 110.7(4)
N4 Mn2 O4 106.2(3)
N4 Mn2 O3 108.2(3)
O4 Mn2 O3 82.4(2)
N4 Mn2 N6 102.4(3)
O4 Mn2 N6 90.2(3)
O3 Mn2 N6 149.4(2)
N4 Mn2 N5 103.9(3)
O4 Mn2 N5 149.8(2)
O3 Mn2 N5 89.3(3)
N6 Mn2 N5 82.2(3)
C41 O3 Mn2 127.4(5)
C60 O4 Mn2 127.8(5)
C47 N5 C48 121.8(6)
C47 N5 Mn2 123.4(5)
C48 N5 Mn2 114.8(4)
C54 N6 C53 123.0(6)
C54 N6 Mn2 126.9(5)
C53 N6 Mn2 110.0(4)
O1 C1 C2 121.4(7)
O1 C1 C6 121.0(7)
C2 C1 C6 117.6(7)
C3 C2 C1 117.3(7)
C3 C2 C21 123.7(7)
C1 C2 C21 118.9(7)
C2 C3 C4 126.4(7)
C5 C4 C3 115.2(7)
C5 C4 C25 124.3(7)
C3 C4 C25 120.5(7)
C4 C5 C6 122.6(7)
C5 C6 C1 119.9(7)
C5 C6 C7 118.8(7)
C1 C6 C7 121.2(8)
N2 C7 C6 126.7(7)
N2 C8 C9 114.9(5)
N2 C8 C13 104.6(5)
C9 C8 C13 111.9(5)
C8 C9 C10 108.7(6)
C11 C10 C9 112.4(5)
C12 C11 C10 110.5(5)
C11 C12 C13 110.4(6)
N3 C13 C12 118.9(6)
N3 C13 C8 105.7(5)
C12 C13 C8 110.5(5)
N3 C14 C15 126.1(8)
C16 C15 C20 122.3(8)
C16 C15 C14 117.4(7)
C20 C15 C14 120.3(8)
C17 C16 C15 120.3(7)
C16 C17 C18 117.6(8)
C16 C17 C29 120.8(7)
C18 C17 C29 121.5(7)
C19 C18 C17 124.9(8)
C18 C19 C20 117.4(7)
C18 C19 C33 121.2(7)
C20 C19 C33 121.4(8)
O2 C20 C15 123.5(8)
O2 C20 C19 119.2(7)
C15 C20 C19 117.3(8)
C2 C21 C22 112.1(6)
C2 C21 C24 111.9(7)
C22 C21 C24 109.2(7)
C2 C21 C23 108.7(6)
C22 C21 C23 108.7(7)
C24 C21 C23 106.0(6)
C26 C25 C28 108.8(7)
C26 C25 C27 108.6(7)
C28 C25 C27 107.8(7)
C26 C25 C4 111.7(7)
C28 C25 C4 111.6(7)
C27 C25 C4 108.2(6)
C32 C29 C17 108.6(6)
C32 C29 C31 108.6(7)
C17 C29 C31 111.7(7)
C32 C29 C30 107.9(7)
C17 C29 C30 112.0(6)
C31 C29 C30 108.0(7)
C19 C33 C36 109.7(7)
C19 C33 C35 110.6(7)
C36 C33 C35 108.9(7)
C19 C33 C34 113.4(8)
C36 C33 C34 107.8(7)
C35 C33 C34 106.3(7)
O3 C41 C46 121.8(7)
O3 C41 C42 120.0(8)
C46 C41 C42 118.3(8)
C43 C42 C41 117.5(8)
C43 C42 C61 122.1(8)
C41 C42 C61 120.4(8)
C42 C43 C44 126.2(8)
C45 C44 C43 114.2(8)
C45 C44 C65 124.3(8)
C43 C44 C65 121.4(7)
C44 C45 C46 124.1(8)
C41 C46 C47 123.7(7)
C41 C46 C45 119.5(7)
C47 C46 C45 116.4(7)
N5 C47 C46 125.5(8)
N5 C48 C53 107.9(5)
N5 C48 C49 115.9(6)
C53 C48 C49 112.9(5)
C48 C49 C50 107.8(6)
C51 C50 C49 113.4(6)
C52 C51 C50 111.4(5)
C51 C52 C53 109.2(6)
C48 C53 N6 107.3(5)
C48 C53 C52 109.2(5)
N6 C53 C52 118.9(5)
N6 C54 C55 125.8(8)
C54 C55 C60 122.0(7)
C54 C55 C56 117.8(7)
C60 C55 C56 120.1(7)
C57 C56 C55 120.9(7)
C56 C57 C58 117.9(7)
C56 C57 C69 123.3(8)
C58 C57 C69 118.8(7)
C59 C58 C57 122.3(7)
C58 C59 C60 119.0(7)
C58 C59 C73 120.6(7)
C60 C59 C73 120.1(7)
O4 C60 C55 122.9(7)
O4 C60 C59 118.3(7)
C55 C60 C59 118.8(7)
C64 C61 C63 106.6(7)
C64 C61 C42 110.3(7)
C63 C61 C42 111.1(7)
C64 C61 C62 111.1(7)
C63 C61 C62 107.6(7)
C42 C61 C62 110.2(7)
C66 C65 C68 110.0(7)
C66 C65 C67 107.8(7)
C68 C65 C67 108.7(7)
C66 C65 C44 109.4(6)
C68 C65 C44 109.4(6)
C67 C65 C44 111.4(7)
C57 C69 C72 110.9(7)
C57 C69 C71 107.3(6)
C72 C69 C71 110.4(8)
C57 C69 C70 112.3(6)
C72 C69 C70 107.0(7)
C71 C69 C70 109.0(7)
C76 C73 C74 108.6(6)
C76 C73 C75 107.4(7)
C74 C73 C75 110.5(7)
C76 C73 C59 111.6(6)
C74 C73 C59 107.9(7)
C75 C73 C59 110.8(6)

loop_
_geom_bond_atom_site_label_1
_geom_bond_atom_site_label_2
_geom_bond_distance
Mn1 N1 1.526(6)
Mn1 O2 1.907(6)
Mn1 O1 1.912(5)
Mn1 N3 1.957(7)
Mn1 N2 1.976(7)
O1 C1 1.300(9)
O2 C20 1.314(10)
N2 C7 1.298(9)
N2 C8 1.491(8)
N3 C14 1.267(10)
N3 C13 1.459(9)
Mn2 N4 1.525(6)
Mn2 O4 1.886(6)
Mn2 O3 1.920(6)
Mn2 N6 1.965(6)
Mn2 N5 1.967(6)
O3 C41 1.313(10)
O4 C60 1.325(9)
N5 C47 1.300(10)
N5 C48 1.495(8)
N6 C54 1.293(10)
N6 C53 1.494(8)
C1 C2 1.403(12)
C1 C6 1.445(12)
C2 C3 1.382(11)
C2 C21 1.520(12)
C3 C4 1.393(11)
C4 C5 1.365(12)
C4 C25 1.543(11)
C5 C6 1.399(11)
C6 C7 1.466(12)
C8 C9 1.499(10)
C8 C13 1.547(7)
C9 C10 1.559(10)
C10 C11 1.539(8)
C11 C12 1.507(10)
C12 C13 1.513(10)
C14 C15 1.458(12)
C15 C16 1.396(11)
C15 C20 1.438(12)
C16 C17 1.395(12)
C17 C18 1.403(12)
C17 C29 1.536(11)
C18 C19 1.395(11)
C19 C20 1.444(12)
C19 C33 1.510(12)
C21 C22 1.523(11)
C21 C24 1.546(11)
C21 C23 1.564(10)
C25 C26 1.508(12)
C25 C28 1.522(12)
C25 C27 1.529(10)
C29 C32 1.538(10)
C29 C31 1.537(12)
C29 C30 1.553(12)
C33 C36 1.533(12)
C33 C35 1.555(11)
C33 C34 1.562(11)
C41 C46 1.387(12)
C41 C42 1.439(12)
C42 C43 1.368(11)
C42 C61 1.547(12)
C43 C44 1.413(12)
C44 C45 1.342(12)
C44 C65 1.538(11)
C45 C46 1.434(11)
C46 C47 1.411(12)
C48 C53 1.492(8)
C48 C49 1.529(10)
C49 C50 1.533(11)
C50 C51 1.511(9)
C51 C52 1.502(10)
C52 C53 1.541(9)
C54 C55 1.392(12)
C55 C60 1.405(12)
C55 C56 1.430(11)
C56 C57 1.381(12)
C57 C58 1.445(12)
C57 C69 1.536(11)
C58 C59 1.372(11)
C59 C60 1.443(12)
C59 C73 1.569(11)
C61 C64 1.517(11)
C61 C63 1.519(12)
C61 C62 1.550(11)
C65 C66 1.519(12)
C65 C68 1.531(10)
C65 C67 1.539(12)
C69 C72 1.541(12)
C69 C71 1.546(11)
C69 C70 1.550(12)
C73 C76 1.521(11)
C73 C74 1.528(11)
C73 C75 1.540(11)
